data_2222569
loop_
_publ_author_name
'Chai, Wenxiang'
'Song, Li'
'Shi, Hongsheng'
'Qin, Laishun'
'Shu, Kangying'

_publ_section_title
;
 Two-dimensional dysprosium(III) triiodate(V) dihydrate,
 Dy(IO~3~)~3~(H~2~O)&#x00B7;H~2~O
;
_journal_coeditor_code BR2111
_journal_issue 8
_journal_name_full 'Acta Crystallographica Section E'
_journal_page_first i61
_journal_page_last i62
_journal_paper_doi 10.1107/S1600536809027068
_journal_volume 65
_journal_year 2009
_chemical_formula_iupac 'Dy (I O3)3 H2 O , H2 O'
_chemical_formula_structural 'Dy (I O3)3 H2 O , H2 O'
_chemical_formula_sum 'Dy H4 I3 O11'
_chemical_formula_weight 723.23
_chemical_name_systematic
;
dysprosium(III) triiodate(V) dihydrate
;
_space_group_IT_number 2
_symmetry_cell_setting triclinic
_symmetry_space_group_name_Hall '-P 1'
_symmetry_space_group_name_H-M 'P -1'
_atom_sites_solution_hydrogens geom
_atom_sites_solution_primary direct
_atom_sites_solution_secondary difmap
_audit_creation_method SHELXL97
_cell_angle_alpha 95.161(12)
_cell_angle_beta 104.858(7)
_cell_angle_gamma 110.081(8)
_cell_formula_units_Z 2
_cell_length_a 7.15990(10)
_cell_length_b 7.4292000
_cell_length_c 10.64430(10)
_cell_measurement_reflns_used 1561
_cell_measurement_temperature 293(2)
_cell_measurement_theta_max 27.4835
_cell_measurement_theta_min 2.0183
_cell_volume 504.02(5)
_computing_cell_refinement 'PROCESS-AUTO (Rigaku, 1998)'
_computing_data_collection 'PROCESS-AUTO (Rigaku, 1998)'
_computing_data_reduction 'CrystalStructure (Rigaku/MSC, 2004)'
_computing_molecular_graphics 'SHELXTL (Sheldrick, 2008)'
_computing_publication_material 'SHELXTL (Sheldrick, 2008)'
_computing_structure_refinement
;
SHELXL97 (Sheldrick, 2008) and PLATON (Spek, 2009; van der Sluis
& Spek, 1990)
;
_computing_structure_solution 'SHELXS97 (Sheldrick, 2008)'
_diffrn_ambient_temperature 293(2)
_diffrn_detector_area_resol_mean 14.6306
_diffrn_measured_fraction_theta_full 0.975
_diffrn_measured_fraction_theta_max 0.975
_diffrn_measurement_device_type 'Rigaku R-AXIS RAPID'
_diffrn_measurement_method 'CCD profile fitting'
_diffrn_radiation_monochromator graphite
_diffrn_radiation_source 'fine-focus sealed tube'
_diffrn_radiation_type MoK\a
_diffrn_radiation_wavelength 0.71075
_diffrn_reflns_av_R_equivalents 0.0273
_diffrn_reflns_av_sigmaI/netI 0.0451
_diffrn_reflns_limit_h_max 9
_diffrn_reflns_limit_h_min -9
_diffrn_reflns_limit_k_max 9
_diffrn_reflns_limit_k_min -7
_diffrn_reflns_limit_l_max 13
_diffrn_reflns_limit_l_min -13
_diffrn_reflns_number 3819
_diffrn_reflns_theta_full 27.48
_diffrn_reflns_theta_max 27.48
_diffrn_reflns_theta_min 3.18
_exptl_absorpt_coefficient_mu 16.646
_exptl_absorpt_correction_T_max 0.4350
_exptl_absorpt_correction_T_min 0.1355
_exptl_absorpt_correction_type multi-scan
_exptl_absorpt_process_details '(ABSCOR; Higashi, 1995)'
_exptl_crystal_colour colourless
_exptl_crystal_density_diffrn 4.766
_exptl_crystal_density_method 'not measured'
_exptl_crystal_description block
_exptl_crystal_F_000 634
_exptl_crystal_size_max 0.16
_exptl_crystal_size_mid 0.12
_exptl_crystal_size_min 0.06
_refine_diff_density_max 2.790
_refine_diff_density_min -3.203
_refine_ls_extinction_coef 0.0126(8)
_refine_ls_extinction_expression Fc^*^=kFc[1+0.001xFc^2^\l^3^/sin(2\q)]^-1/4^
_refine_ls_extinction_method 'SHELXL97 (Sheldrick, 2008)'
_refine_ls_goodness_of_fit_ref 1.057
_refine_ls_hydrogen_treatment mixed
_refine_ls_matrix_type full
_refine_ls_number_parameters 141
_refine_ls_number_reflns 2260
_refine_ls_number_restraints 2
_refine_ls_restrained_S_all 1.057
_refine_ls_R_factor_all 0.0403
_refine_ls_R_factor_gt 0.0381
_refine_ls_shift/su_max 0.000
_refine_ls_shift/su_mean 0.000
_refine_ls_structure_factor_coef Fsqd
_refine_ls_weighting_details 'calc w = 1/[\s^2^(Fo^2^)+(0.0647P)^2^+5.3292P] where P=(Fo^2^+2Fc^2^)/3'
_refine_ls_weighting_scheme calc
_refine_ls_wR_factor_gt 0.1074
_refine_ls_wR_factor_ref 0.1089
_reflns_number_gt 2067
_reflns_number_total 2260
_reflns_threshold_expression I>2\s(I)
_cod_data_source_file br2111.cif
_cod_data_source_block I
_cod_original_cell_volume 504.00(5)
_cod_database_code 2222569
_cod_database_fobs_code 2222569

loop_
_symmetry_equiv_pos_as_xyz
'x, y, z'
'-x, -y, -z'

loop_
_atom_site_type_symbol
_atom_site_label
_atom_site_fract_x
_atom_site_fract_y
_atom_site_fract_z
_atom_site_U_iso_or_equiv
_atom_site_adp_type
_atom_site_calc_flag
_atom_site_refinement_flags
_atom_site_occupancy
_atom_site_disorder_assembly
_atom_site_disorder_group
Dy Dy1 0.11491(7) -0.58338(7) -0.21096(4) 0.01105(18) Uani d . 1 . .
I I1 0.30890(8) -0.14149(8) 0.07303(5) 0.00659(18) Uani d . 1 . .
I I2 0.28110(8) -0.63445(8) 0.16834(5) 0.00652(18) Uani d . 1 . .
I I3 0.27848(9) -0.26870(9) -0.45631(6) 0.00862(19) Uani d . 1 . .
O O1 0.1496(11) -0.2711(12) -0.0929(7) 0.0178(15) Uani d . 1 . .
O O2 0.0966(11) -0.1450(11) 0.1365(7) 0.0144(14) Uani d . 1 . .
O O3 0.3778(11) 0.1033(10) 0.0380(7) 0.0134(14) Uani d . 1 . .
O O4 0.2940(11) -0.5350(11) 0.0209(7) 0.0155(15) Uani d . 1 . .
O O5 0.2291(10) -0.4405(11) 0.2502(7) 0.0131(14) Uani d . 1 . .
O O6 0.5556(10) -0.5510(11) 0.2555(7) 0.0121(14) Uani d . 1 . .
O O7 0.0908(11) -0.3710(11) -0.3699(7) 0.0130(14) Uani d . 1 . .
O O8 0.1065(11) -0.1986(11) -0.5813(7) 0.0125(14) Uani d . 1 . .
O O9 0.4335(11) -0.0352(12) -0.3515(8) 0.0187(16) Uani d . 1 . .
O O10 0.2235(12) -0.8611(12) -0.2319(8) 0.0185(16) Uani d D 1 . .
H H10A 0.198(15) -0.928(9) -0.179(7) 0.028 Uiso d RD 1 . .
H H10B 0.346(4) -0.8277(13) -0.221(10) 0.028 Uiso d RD 1 . .
O O11 0.2419(13) -0.7837(13) 0.3943(9) 0.0257(18) Uani d . 1 . .
H H11A 0.225(3) -0.897(15) 0.3811(19) 0.039 Uiso d R 1 . .
H H11B 0.144(13) -0.7725(18) 0.412(2) 0.039 Uiso d R 1 . .

loop_
_atom_site_aniso_label
_atom_site_aniso_U_11
_atom_site_aniso_U_22
_atom_site_aniso_U_33
_atom_site_aniso_U_12
_atom_site_aniso_U_13
_atom_site_aniso_U_23
Dy1 0.0094(3) 0.0136(3) 0.0131(3) 0.00658(19) 0.00455(18) 0.00444(19)
I1 0.0048(3) 0.0061(3) 0.0105(3) 0.0031(2) 0.0028(2) 0.0041(2)
I2 0.0040(3) 0.0067(3) 0.0111(3) 0.0040(2) 0.0027(2) 0.0039(2)
I3 0.0076(3) 0.0109(3) 0.0101(3) 0.0063(2) 0.0032(2) 0.0026(2)
O1 0.014(3) 0.023(4) 0.012(3) 0.010(3) -0.004(3) -0.002(3)
O2 0.011(3) 0.014(4) 0.022(4) 0.006(3) 0.009(3) 0.007(3)
O3 0.020(3) 0.006(3) 0.020(4) 0.007(3) 0.011(3) 0.006(3)
O4 0.019(4) 0.013(4) 0.014(3) 0.006(3) 0.005(3) 0.006(3)
O5 0.006(3) 0.014(4) 0.021(4) 0.005(3) 0.007(3) 0.002(3)
O6 0.001(3) 0.016(4) 0.018(3) 0.002(3) 0.003(3) 0.007(3)
O7 0.014(3) 0.020(4) 0.013(3) 0.012(3) 0.007(3) 0.013(3)
O8 0.014(3) 0.013(4) 0.013(3) 0.005(3) 0.007(3) 0.006(3)
O9 0.011(3) 0.018(4) 0.022(4) 0.005(3) 0.000(3) -0.002(3)
O10 0.022(4) 0.023(4) 0.025(4) 0.019(3) 0.013(3) 0.011(3)
O11 0.022(4) 0.022(4) 0.034(5) 0.007(4) 0.012(4) 0.005(4)

loop_
_atom_type_symbol
_atom_type_description
_atom_type_scat_dispersion_real
_atom_type_scat_dispersion_imag
_atom_type_scat_source
H H 0.0000 0.0000 'International Tables Vol C Tables 4.2.6.8 and 6.1.1.4'
O O 0.0106 0.0060 'International Tables Vol C Tables 4.2.6.8 and 6.1.1.4'
I I -0.4742 1.8119 'International Tables Vol C Tables 4.2.6.8 and 6.1.1.4'
Dy Dy -0.1892 4.4098 'International Tables Vol C Tables 4.2.6.8 and 6.1.1.4'

loop_
_geom_angle_atom_site_label_1
_geom_angle_atom_site_label_2
_geom_angle_atom_site_label_3
_geom_angle_site_symmetry_1
_geom_angle_site_symmetry_3
_geom_angle
_geom_angle_publ_flag
O4 Dy1 O2 . 2_545 75.1(2) ?
O4 Dy1 O8 . 2_544 149.7(2) ?
O2 Dy1 O8 2_545 2_544 78.5(2) ?
O4 Dy1 O6 . 2_645 90.6(2) ?
O2 Dy1 O6 2_545 2_645 142.8(2) ?
O8 Dy1 O6 2_544 2_645 101.7(2) ?
O4 Dy1 O7 . . 135.1(3) ?
O2 Dy1 O7 2_545 . 141.9(2) ?
O8 Dy1 O7 2_544 . 75.1(2) ?
O6 Dy1 O7 2_645 . 70.3(2) ?
O4 Dy1 O1 . . 69.2(2) ?
O2 Dy1 O1 2_545 . 111.8(3) ?
O8 Dy1 O1 2_544 . 136.0(2) ?
O6 Dy1 O1 2_645 . 93.9(3) ?
O7 Dy1 O1 . . 72.0(2) ?
O4 Dy1 O10 . . 84.5(3) ?
O2 Dy1 O10 2_545 . 68.8(3) ?
O8 Dy1 O10 2_544 . 72.1(2) ?
O6 Dy1 O10 2_645 . 75.9(3) ?
O7 Dy1 O10 . . 126.1(2) ?
O1 Dy1 O10 . . 151.9(2) ?
O4 Dy1 O5 . 2_545 112.2(2) ?
O2 Dy1 O5 2_545 2_545 73.6(2) ?
O8 Dy1 O5 2_544 2_545 73.6(2) ?
O6 Dy1 O5 2_645 2_545 142.8(2) ?
O7 Dy1 O5 . 2_545 72.9(2) ?
O1 Dy1 O5 . 2_545 69.4(2) ?
O10 Dy1 O5 . 2_545 132.9(3) ?
O1 I1 O2 . . 96.8(3) ?
O1 I1 O3 . . 97.2(3) ?
O2 I1 O3 . . 97.7(3) ?
O6 I2 O4 . . 99.6(3) ?
O6 I2 O5 . . 97.8(3) ?
O4 I2 O5 . . 95.5(3) ?
O9 I3 O8 . . 99.4(3) ?
O9 I3 O7 . . 101.4(3) ?
O8 I3 O7 . . 96.1(3) ?

loop_
_geom_bond_atom_site_label_1
_geom_bond_atom_site_label_2
_geom_bond_site_symmetry_2
_geom_bond_distance
_geom_bond_publ_flag
Dy1 O4 . 2.401(7) ?
Dy1 O2 2_545 2.408(7) ?
Dy1 O8 2_544 2.412(7) ?
Dy1 O6 2_645 2.415(6) ?
Dy1 O7 . 2.429(6) ?
Dy1 O1 . 2.438(8) ?
Dy1 O10 . 2.453(7) ?
Dy1 O5 2_545 2.461(6) ?
I1 O1 . 1.804(7) ?
I1 O2 . 1.809(7) ?
I1 O3 . 1.814(7) ?
I2 O6 . 1.798(6) ?
I2 O4 . 1.804(7) ?
I2 O5 . 1.812(7) ?
I3 O9 . 1.783(8) ?
I3 O8 . 1.812(7) ?
I3 O7 . 1.813(7) ?
O2 Dy1 2_545 2.408(7) ?
O5 Dy1 2_545 2.461(6) ?
O6 Dy1 2_645 2.415(6) ?
O8 Dy1 2_544 2.412(7) ?

loop_
_geom_hbond_atom_site_label_D
_geom_hbond_atom_site_label_H
_geom_hbond_atom_site_label_A
_geom_hbond_site_symmetry_A
_geom_hbond_distance_DH
_geom_hbond_distance_HA
_geom_hbond_distance_DA
_geom_hbond_angle_DHA
O10 H10A O3 1_545 0.80 2.29 2.873(10) 131.2
O10 H10B O9 1_545 0.80 2.33 2.753(11) 114.0
O11 H11A O8 1_546 0.80 2.22 2.954(11) 152.6
O11 H11B O7 2_545 0.80 2.26 2.946(11) 145.0
